data_7120582
loop_
_publ_author_name
'Mai, Shaoyu'
'Rao, Changqing'
'Chen, Ming'
'Su, Ji-Hu'
'Du, Jiangfeng'
'Song, Qiuling'

_publ_section_title
;
 Merging gold catalysis, organocatalytic oxidation, and lewis acid
 catalysis for chemodivergent synthesis of functionalized oxazoles from
 N-propargylamides
;
_journal_name_full 'Chem. Commun.'
_journal_paper_doi 10.1039/C7CC05746F
_journal_year 2017
_chemical_formula_moiety '0.22(C11 H8 N2 O)'
_chemical_formula_sum 'C H N O'
_chemical_formula_weight 43.03
_chemical_name_systematic
;
 ?
;
_space_group_crystal_system monoclinic
_space_group_IT_number 14
_space_group_name_Hall '-P 2ybc'
_space_group_name_H-M_alt 'P 1 21/c 1'
_symmetry_space_group_name_Hall '-P 2ybc'
_symmetry_space_group_name_H-M 'P 1 21/c 1'
_atom_sites_solution_hydrogens geom
_audit_creation_date 2016-03-31
_audit_creation_method
;
Olex2 1.2
(compiled 2014.06.23 svn.r2946 for OlexSys, GUI svn.r4855)
;
_audit_update_record
;
2016-05-27 deposited with the CCDC.
2017-08-21 downloaded from the CCDC.
;
_cell_angle_alpha 90
_cell_angle_beta 97.846(8)
_cell_angle_gamma 90
_cell_formula_units_Z 37
_cell_length_a 7.8533(8)
_cell_length_b 17.4662(14)
_cell_length_c 13.5621(15)
_cell_measurement_temperature 293(2)
_cell_volume 1842.9(3)
_computing_molecular_graphics 'Olex2 (Dolomanov et al., 2009)'
_computing_publication_material 'Olex2 (Dolomanov et al., 2009)'
_computing_structure_refinement 'ShelXL (Sheldrick, 2008)'
_diffrn_ambient_temperature 293(2)
_diffrn_measured_fraction_theta_full 0.998
_diffrn_measured_fraction_theta_max 0.999
_diffrn_measurement_device_type 'multiwire proportional'
_diffrn_measurement_method 'phi and omega scans'
_diffrn_radiation_monochromator graphite
_diffrn_radiation_type MoK\a
_diffrn_radiation_wavelength 0.71073
_diffrn_reflns_av_R_equivalents 0.0185
_diffrn_reflns_av_unetI/netI 0.0275
_diffrn_reflns_Laue_measured_fraction_full 0.998
_diffrn_reflns_Laue_measured_fraction_max 0.999
_diffrn_reflns_limit_h_max 8
_diffrn_reflns_limit_h_min -9
_diffrn_reflns_limit_k_max 21
_diffrn_reflns_limit_k_min -20
_diffrn_reflns_limit_l_max 16
_diffrn_reflns_limit_l_min -12
_diffrn_reflns_number 8281
_diffrn_reflns_point_group_measured_fraction_full 0.998
_diffrn_reflns_point_group_measured_fraction_max 0.999
_diffrn_reflns_theta_full 25.242
_diffrn_reflns_theta_max 26.370
_diffrn_reflns_theta_min 2.866
_exptl_absorpt_coefficient_mu 0.129
_exptl_absorpt_correction_type none
_exptl_crystal_density_diffrn 1.435
_exptl_crystal_F_000 814
_refine_diff_density_max 0.134
_refine_diff_density_min -0.195
_refine_diff_density_rms 0.035
_refine_ls_extinction_method none
_refine_ls_goodness_of_fit_ref 1.033
_refine_ls_hydrogen_treatment constr
_refine_ls_matrix_type full
_refine_ls_number_parameters 255
_refine_ls_number_reflns 3760
_refine_ls_number_restraints 0
_refine_ls_restrained_S_all 1.033
_refine_ls_R_factor_all 0.0747
_refine_ls_R_factor_gt 0.0464
_refine_ls_shift/su_max 0.000
_refine_ls_shift/su_mean 0.000
_refine_ls_structure_factor_coef Fsqd
_refine_ls_weighting_details 'w=1/[\s^2^(Fo^2^)+(0.0673P)^2^+0.1308P] where P=(Fo^2^+2Fc^2^)/3'
_refine_ls_weighting_scheme calc
_refine_ls_wR_factor_gt 0.1182
_refine_ls_wR_factor_ref 0.1386
_reflns_Friedel_coverage 0.000
_reflns_number_gt 2533
_reflns_number_total 3760
_reflns_threshold_expression 'I > 2\s(I)'
_cod_data_source_file c7cc05746f2.cif
_cod_data_source_block 1
_cod_database_code 7120582
_shelxl_version_number 2014-1
_shelx_space_group_comment
;
The symmetry employed for this shelxl refinement is uniquely defined
by the following loop, which should always be used as a source of
symmetry information in preference to the above space-group names.
They are only intended as comments.
;
_olex2_refinement_description
;
1. Fixed Uiso
 At 1.2 times of:
  All C(H) groups
 At 1.5 times of:
  All C(H,H,H) groups
2.a Aromatic/amide H refined with riding coordinates:
 C10(H10), C13(H13), C15(H15), C16(H16), C17(H17), C18(H18), C19(H19),
 C20(H20), C21(H21), C24(H24)
2.b Idealised Me refined as rotating group:
 C22(H22A,H22B,H22C), C1(H1A,H1B,H1C)
;
_olex2_submission_special_instructions 'No special instructions were received'

loop_
_space_group_symop_operation_xyz
'x, y, z'
'-x, y+1/2, -z+1/2'
'-x, -y, -z'
'x, -y-1/2, z-1/2'

loop_
_atom_site_label
_atom_site_type_symbol
_atom_site_fract_x
_atom_site_fract_y
_atom_site_fract_z
_atom_site_U_iso_or_equiv
_atom_site_adp_type
_atom_site_occupancy
_atom_site_site_symmetry_order
_atom_site_calc_flag
_atom_site_refinement_flags_posn
O1 O 0.30878(13) 0.35703(6) 0.35550(8) 0.0530(3) Uani 1 1 d .
O2 O -0.18455(14) 0.06806(6) 0.36516(8) 0.0548(3) Uani 1 1 d .
N3 N 0.09703(17) 0.43580(8) 0.37686(11) 0.0590(4) Uani 1 1 d .
N4 N -0.39138(17) -0.01137(8) 0.39318(11) 0.0563(4) Uani 1 1 d .
C5 C 0.38963(19) 0.48908(9) 0.37163(11) 0.0452(4) Uani 1 1 d .
C6 C 0.25813(19) 0.43028(9) 0.36858(11) 0.0460(4) Uani 1 1 d .
C7 C -0.1350(2) -0.14094(9) 0.39653(11) 0.0514(4) Uani 1 1 d .
C8 C -0.09935(18) -0.06328(8) 0.38521(10) 0.0441(4) Uani 1 1 d .
C9 C -0.23179(19) -0.00486(8) 0.38216(11) 0.0446(4) Uani 1 1 d .
C10 C 0.4899(2) 0.61708(10) 0.39208(13) 0.0609(5) Uani 1 1 d .
H10 H 0.4698 0.6685 0.4042 0.073 Uiso 1 1 calc R
C11 C 0.3548(2) 0.56620(9) 0.38860(12) 0.0514(4) Uani 1 1 d .
C12 C 0.1627(2) 0.31481(10) 0.35559(12) 0.0544(4) Uani 1 1 d .
C13 C 0.5543(2) 0.46697(10) 0.35797(12) 0.0541(4) Uani 1 1 d .
H13 H 0.5769 0.4157 0.3466 0.065 Uiso 1 1 calc R
C14 C -0.3319(2) 0.10949(10) 0.36570(13) 0.0546(4) Uani 1 1 d .
C15 C 0.0667(2) -0.04006(10) 0.37583(12) 0.0536(4) Uani 1 1 d .
H15 H 0.0897 0.0117 0.3680 0.064 Uiso 1 1 calc R
C16 C 0.1633(2) -0.16847(11) 0.39072(14) 0.0667(5) Uani 1 1 d .
H16 H 0.2515 -0.2043 0.3932 0.080 Uiso 1 1 calc R
C17 C 0.0362(2) 0.36242(10) 0.36825(13) 0.0623(5) Uani 1 1 d .
H17 H -0.0772 0.3481 0.3709 0.075 Uiso 1 1 calc R
C18 C -0.4561(2) 0.06144(9) 0.38216(12) 0.0582(4) Uani 1 1 d .
H18 H -0.5695 0.0751 0.3857 0.070 Uiso 1 1 calc R
C19 C 0.0005(2) -0.19176(10) 0.39965(13) 0.0619(5) Uani 1 1 d .
H19 H -0.0201 -0.2436 0.4081 0.074 Uiso 1 1 calc R
C20 C 0.6846(2) 0.51979(10) 0.36094(13) 0.0602(5) Uani 1 1 d .
H20 H 0.7944 0.5045 0.3511 0.072 Uiso 1 1 calc R
C21 C 0.6514(2) 0.59513(11) 0.37847(13) 0.0627(5) Uani 1 1 d .
H21 H 0.7390 0.6312 0.3811 0.075 Uiso 1 1 calc R
C22 C 0.1806(2) 0.59527(10) 0.40266(16) 0.0744(6) Uani 1 1 d .
H22A H 0.1050 0.5914 0.3410 0.112 Uiso 1 1 calc GR
H22B H 0.1892 0.6478 0.4235 0.112 Uiso 1 1 calc GR
H22C H 0.1359 0.5652 0.4526 0.112 Uiso 1 1 calc GR
C23 C 0.1712(2) 0.23522(11) 0.34037(14) 0.0648(5) Uani 1 1 d .
C24 C 0.1975(2) -0.09244(11) 0.37802(13) 0.0634(5) Uani 1 1 d .
H24 H 0.3082 -0.0765 0.3710 0.076 Uiso 1 1 calc R
N25 N -0.3249(2) 0.25341(10) 0.33884(17) 0.1050(7) Uani 1 1 d .
C26 C -0.3254(2) 0.18889(11) 0.35073(16) 0.0725(6) Uani 1 1 d .
N28 N 0.1748(2) 0.17064(10) 0.32866(15) 0.0893(6) Uani 1 1 d .
C1 C -0.3114(2) -0.17199(10) 0.40272(15) 0.0690(5) Uani 1 1 d .
H1A H -0.3556 -0.1496 0.4587 0.104 Uiso 1 1 calc GR
H1B H -0.3054 -0.2266 0.4107 0.104 Uiso 1 1 calc GR
H1C H -0.3861 -0.1596 0.3428 0.104 Uiso 1 1 calc GR

loop_
_atom_site_aniso_label
_atom_site_aniso_U_11
_atom_site_aniso_U_22
_atom_site_aniso_U_33
_atom_site_aniso_U_23
_atom_site_aniso_U_13
_atom_site_aniso_U_12
O1 0.0432(6) 0.0463(6) 0.0698(7) -0.0036(5) 0.0092(5) 0.0038(5)
O2 0.0426(7) 0.0460(6) 0.0763(8) 0.0046(5) 0.0094(5) -0.0027(5)
N3 0.0402(8) 0.0544(9) 0.0833(10) -0.0077(7) 0.0117(6) 0.0017(6)
N4 0.0425(8) 0.0490(8) 0.0787(10) -0.0012(7) 0.0136(7) -0.0006(6)
C5 0.0383(8) 0.0497(9) 0.0475(8) 0.0015(7) 0.0053(6) 0.0021(7)
C6 0.0408(9) 0.0472(9) 0.0496(8) -0.0025(7) 0.0049(6) 0.0074(7)
C7 0.0484(10) 0.0487(9) 0.0570(9) -0.0035(7) 0.0072(7) -0.0027(8)
C8 0.0383(8) 0.0472(9) 0.0468(8) -0.0037(7) 0.0054(6) -0.0005(7)
C9 0.0410(9) 0.0433(8) 0.0494(9) -0.0022(6) 0.0057(6) -0.0054(7)
C10 0.0599(12) 0.0473(9) 0.0760(12) 0.0032(8) 0.0109(9) -0.0004(8)
C11 0.0469(9) 0.0485(9) 0.0591(10) 0.0031(7) 0.0079(7) 0.0066(7)
C12 0.0482(10) 0.0519(10) 0.0633(10) -0.0043(8) 0.0087(8) -0.0042(8)
C13 0.0409(9) 0.0555(10) 0.0661(10) -0.0012(8) 0.0081(7) 0.0062(7)
C14 0.0471(10) 0.0482(9) 0.0681(11) 0.0020(8) 0.0066(8) 0.0027(7)
C15 0.0427(9) 0.0521(9) 0.0658(11) -0.0028(8) 0.0068(7) -0.0051(7)
C16 0.0487(11) 0.0649(12) 0.0855(13) -0.0050(9) 0.0055(9) 0.0104(9)
C17 0.0429(10) 0.0609(11) 0.0841(12) -0.0092(9) 0.0127(8) -0.0035(8)
C18 0.0437(9) 0.0528(10) 0.0786(12) -0.0024(8) 0.0101(8) 0.0030(8)
C19 0.0555(11) 0.0474(9) 0.0825(12) -0.0013(8) 0.0084(9) 0.0024(8)
C20 0.0399(9) 0.0651(11) 0.0765(12) 0.0048(9) 0.0109(8) 0.0023(8)
C21 0.0514(11) 0.0619(11) 0.0741(12) 0.0061(9) 0.0066(8) -0.0078(9)
C22 0.0581(12) 0.0527(11) 0.1156(16) -0.0036(10) 0.0240(11) 0.0116(9)
C23 0.0586(12) 0.0563(11) 0.0801(13) -0.0037(9) 0.0120(9) -0.0013(9)
C24 0.0392(10) 0.0715(12) 0.0793(12) -0.0033(9) 0.0070(8) 0.0006(9)
N25 0.0802(14) 0.0537(11) 0.182(2) 0.0165(12) 0.0212(13) -0.0002(9)
C26 0.0572(12) 0.0531(12) 0.1073(16) 0.0057(10) 0.0114(10) 0.0001(9)
N28 0.0844(14) 0.0544(10) 0.1317(16) -0.0106(10) 0.0234(11) -0.0003(9)
C1 0.0575(12) 0.0499(10) 0.1026(15) 0.0007(9) 0.0212(10) -0.0077(8)

loop_
_atom_type_symbol
_atom_type_description
_atom_type_scat_dispersion_real
_atom_type_scat_dispersion_imag
_atom_type_scat_source
C C 0.0033 0.0016 'International Tables Vol C Tables 4.2.6.8 and 6.1.1.4'
H H 0.0000 0.0000 'International Tables Vol C Tables 4.2.6.8 and 6.1.1.4'
N N 0.0061 0.0033 'International Tables Vol C Tables 4.2.6.8 and 6.1.1.4'
O O 0.0106 0.0060 'International Tables Vol C Tables 4.2.6.8 and 6.1.1.4'

loop_
_geom_angle_atom_site_label_1
_geom_angle_atom_site_label_2
_geom_angle_atom_site_label_3
_geom_angle
C6 O1 C12 104.34(12)
C9 O2 C14 104.20(12)
C6 N3 C17 104.97(13)
C9 N4 C18 104.94(13)
C11 C5 C6 122.06(14)
C13 C5 C6 118.14(14)
C13 C5 C11 119.79(15)
O1 C6 C5 116.73(13)
N3 C6 O1 112.97(14)
N3 C6 C5 130.31(14)
C8 C7 C1 123.85(14)
C19 C7 C8 117.51(15)
C19 C7 C1 118.63(15)
C7 C8 C9 122.08(14)
C15 C8 C7 119.89(14)
C15 C8 C9 118.02(14)
O2 C9 C8 116.95(13)
N4 C9 O2 113.34(13)
N4 C9 C8 129.71(14)
C21 C10 C11 122.70(16)
C5 C11 C22 123.39(15)
C10 C11 C5 117.31(15)
C10 C11 C22 119.30(15)
O1 C12 C23 118.47(15)
C17 C12 O1 107.86(15)
C17 C12 C23 133.64(17)
C20 C13 C5 120.89(16)
O2 C14 C26 118.38(15)
C18 C14 O2 107.94(15)
C18 C14 C26 133.68(17)
C24 C15 C8 120.86(16)
C19 C16 C24 120.18(17)
C12 C17 N3 109.86(15)
C14 C18 N4 109.57(15)
C16 C19 C7 122.23(17)
C21 C20 C13 119.49(16)
C10 C21 C20 119.82(17)
N28 C23 C12 178.6(2)
C16 C24 C15 119.31(16)
N25 C26 C14 178.1(2)

loop_
_geom_bond_atom_site_label_1
_geom_bond_atom_site_label_2
_geom_bond_distance
O1 C6 1.3586(17)
O1 C12 1.3640(18)
O2 C9 1.3551(18)
O2 C14 1.3657(19)
N3 C6 1.2889(19)
N3 C17 1.367(2)
N4 C9 1.2873(19)
N4 C18 1.370(2)
C5 C6 1.453(2)
C5 C11 1.400(2)
C5 C13 1.386(2)
C7 C8 1.398(2)
C7 C19 1.382(2)
C7 C1 1.501(2)
C8 C9 1.454(2)
C8 C15 1.388(2)
C10 C11 1.380(2)
C10 C21 1.361(2)
C11 C22 1.495(2)
C12 C17 1.325(2)
C12 C23 1.408(2)
C13 C20 1.374(2)
C14 C18 1.328(2)
C14 C26 1.403(2)
C15 C24 1.373(2)
C16 C19 1.363(2)
C16 C24 1.370(2)
C20 C21 1.368(2)
C23 N28 1.140(2)
N25 C26 1.138(2)
